data_4067883
loop_
_publ_author_name
'Tai, Chia-Cheng'
'Chang, Ya-Ting'
'Tsai, Jie-Hong'
'Jurca, Titel'
'Yap, Glenn P. A.'
'Ong, Tiow-Gan'

_publ_section_title
;
 Subtle Reactivities of Boron and Aluminum Complexes with Amino-Linked
 N-Heterocyclic Carbene Ligation
;
_journal_issue 2
_journal_name_full Organometallics
_journal_page_first 637
_journal_paper_doi 10.1021/om200878e
_journal_volume 31
_journal_year 2012
_chemical_formula_sum 'C36 H42 B N3'
_chemical_formula_weight 527.54
_chemical_name_systematic
;
 ?
;
_space_group_IT_number 14
_symmetry_cell_setting monoclinic
_symmetry_space_group_name_Hall '-P 2yn'
_symmetry_space_group_name_H-M 'P 1 21/n 1'
_atom_sites_solution_hydrogens geom
_atom_sites_solution_primary direct
_atom_sites_solution_secondary difmap
_audit_creation_method SHELXL-97
_cell_angle_alpha 90.00
_cell_angle_beta 100.599(2)
_cell_angle_gamma 90.00
_cell_formula_units_Z 4
_cell_length_a 11.6662(6)
_cell_length_b 16.4421(8)
_cell_length_c 15.8731(8)
_cell_measurement_reflns_used 3380
_cell_measurement_temperature 100(2)
_cell_measurement_theta_max 24.78
_cell_measurement_theta_min 2.48
_cell_volume 2992.8(3)
_computing_cell_refinement 'SHELXTL, Sheldrick (2001)'
_computing_data_collection 'SMART, Bruker (2002)'
_computing_data_reduction 'SHELXTL, Sheldrick (2001)'
_computing_molecular_graphics 'SHELXTL, Sheldrick (2001)'
_computing_publication_material 'SHELXTL, Sheldrick (2001)'
_computing_structure_refinement 'SHELXL-97 (Sheldrick, 2008)'
_computing_structure_solution 'SHELXS-97 (Sheldrick, 2008)'
_diffrn_ambient_temperature 100(2)
_diffrn_detector_area_resol_mean 836.6
_diffrn_measured_fraction_theta_full 0.999
_diffrn_measured_fraction_theta_max 0.999
_diffrn_measurement_device_type 'Bruker AXS APEX diffractometer'
_diffrn_measurement_method \w
_diffrn_radiation_monochromator graphite
_diffrn_radiation_source 'fine-focus sealed tube'
_diffrn_radiation_type MoK\a
_diffrn_radiation_wavelength 0.71073
_diffrn_reflns_av_R_equivalents 0.0581
_diffrn_reflns_av_sigmaI/netI 0.0788
_diffrn_reflns_limit_h_max 8
_diffrn_reflns_limit_h_min -14
_diffrn_reflns_limit_k_max 18
_diffrn_reflns_limit_k_min -21
_diffrn_reflns_limit_l_max 20
_diffrn_reflns_limit_l_min -20
_diffrn_reflns_number 24879
_diffrn_reflns_theta_full 25.00
_diffrn_reflns_theta_max 27.10
_diffrn_reflns_theta_min 2.17
_exptl_absorpt_coefficient_mu 0.068
_exptl_absorpt_correction_T_max 0.9893
_exptl_absorpt_correction_T_min 0.9866
_exptl_absorpt_correction_type multi-scan
_exptl_absorpt_process_details 'SADABS, Sheldrick (2003)'
_exptl_crystal_colour colourless
_exptl_crystal_density_diffrn 1.171
_exptl_crystal_density_method 'not measured'
_exptl_crystal_description PRISM
_exptl_crystal_F_000 1136
_exptl_crystal_size_max 0.20
_exptl_crystal_size_mid 0.18
_exptl_crystal_size_min 0.16
_refine_diff_density_max 0.297
_refine_diff_density_min -0.236
_refine_diff_density_rms 0.051
_refine_ls_extinction_method none
_refine_ls_goodness_of_fit_ref 1.011
_refine_ls_hydrogen_treatment mixed
_refine_ls_matrix_type full
_refine_ls_number_parameters 370
_refine_ls_number_reflns 6591
_refine_ls_number_restraints 0
_refine_ls_restrained_S_all 1.011
_refine_ls_R_factor_all 0.0993
_refine_ls_R_factor_gt 0.0525
_refine_ls_shift/su_max 0.000
_refine_ls_shift/su_mean 0.000
_refine_ls_structure_factor_coef Fsqd
_refine_ls_weighting_details 'calc w=1/[\s^2^(Fo^2^)+(0.0489P)^2^+0.4380P] where P=(Fo^2^+2Fc^2^)/3'
_refine_ls_weighting_scheme calc
_refine_ls_wR_factor_gt 0.1043
_refine_ls_wR_factor_ref 0.1239
_reflns_number_gt 4130
_reflns_number_total 6591
_reflns_threshold_expression >2sigma(I)
_cod_data_source_file om200878e_si_004.cif
_cod_data_source_block i12321
_cod_depositor_comments
;
The following automatic conversions were performed:

'_symmetry_cell_setting' value 'Monoclinic' changed to 'monoclinic'
according to /home/saulius/struct/CIF-dictionaries/cif_core.dic
dictionary named 'cif_core.dic' version 2.4.1 from 2010-06-29.

Automatic conversion script
Id: cif_fix_values 1715 2011-07-08 13:25:40Z adriana 
;
_cod_original_sg_symbol_H-M P2(1)/n
_cod_database_code 4067883

loop_
_symmetry_equiv_pos_as_xyz
'x, y, z'
'-x+1/2, y+1/2, -z+1/2'
'-x, -y, -z'
'x-1/2, -y-1/2, z-1/2'

loop_
_atom_site_label
_atom_site_type_symbol
_atom_site_fract_x
_atom_site_fract_y
_atom_site_fract_z
_atom_site_U_iso_or_equiv
_atom_site_adp_type
_atom_site_occupancy
_atom_site_symmetry_multiplicity
_atom_site_calc_flag
_atom_site_refinement_flags
B1 B 0.71741(17) 0.28735(12) -0.05081(12) 0.0174(4) Uani 1 1 d .
N1 N 0.79746(14) 0.43943(9) 0.21882(9) 0.0257(4) Uani 1 1 d .
H1 H 0.7555(17) 0.4644(11) 0.1712(12) 0.031 Uiso 1 1 d .
N2 N 0.84531(13) 0.25092(8) 0.10344(8) 0.0188(3) Uani 1 1 d .
N3 N 0.89929(13) 0.18122(8) 0.00405(8) 0.0191(3) Uani 1 1 d .
C1 C 0.86228(19) 0.50461(11) 0.27142(11) 0.0285(5) Uani 1 1 d .
C2 C 0.9644(2) 0.53763(13) 0.23354(13) 0.0461(6) Uani 1 1 d .
H2A H 1.0236 0.4951 0.2350 0.069 Uiso 1 1 calc R
H2B H 0.9987 0.5845 0.2673 0.069 Uiso 1 1 calc R
H2C H 0.9364 0.5545 0.1741 0.069 Uiso 1 1 calc R
C3 C 0.7733(2) 0.57165(13) 0.27441(13) 0.0505(7) Uani 1 1 d .
H3A H 0.7403 0.5890 0.2159 0.076 Uiso 1 1 calc R
H3B H 0.8114 0.6180 0.3069 0.076 Uiso 1 1 calc R
H3C H 0.7108 0.5511 0.3023 0.076 Uiso 1 1 calc R
C4 C 0.90481(19) 0.47187(12) 0.36129(11) 0.0327(5) Uani 1 1 d .
H4A H 0.9604 0.4276 0.3591 0.049 Uiso 1 1 calc R
H4B H 0.8383 0.4514 0.3847 0.049 Uiso 1 1 calc R
H4C H 0.9432 0.5156 0.3980 0.049 Uiso 1 1 calc R
C5 C 0.86741(17) 0.37652(10) 0.18852(11) 0.0241(4) Uani 1 1 d .
H5A H 0.9282 0.3571 0.2362 0.029 Uiso 1 1 calc R
H5B H 0.9063 0.3985 0.1430 0.029 Uiso 1 1 calc R
C6 C 0.78714(16) 0.30699(10) 0.15362(10) 0.0201(4) Uani 1 1 d .
H6A H 0.7632 0.2772 0.2018 0.024 Uiso 1 1 calc R
H6B H 0.7160 0.3290 0.1170 0.024 Uiso 1 1 calc R
C7 C 0.82072(15) 0.23875(10) 0.01714(10) 0.0162(4) Uani 1 1 d .
C8 C 0.93760(16) 0.20374(11) 0.14213(11) 0.0239(4) Uani 1 1 d .
H8A H 0.9710 0.2026 0.2014 0.029 Uiso 1 1 calc R
C9 C 0.97109(16) 0.15989(11) 0.08019(10) 0.0246(4) Uani 1 1 d .
H9A H 1.0327 0.1213 0.0871 0.029 Uiso 1 1 calc R
C10 C 0.85969(16) 0.06286(10) -0.08852(10) 0.0216(4) Uani 1 1 d .
C11 C 0.87681(16) 0.02176(11) -0.16154(11) 0.0247(4) Uani 1 1 d .
H11A H 0.8402 -0.0295 -0.1743 0.030 Uiso 1 1 calc R
C12 C 0.94550(17) 0.05287(11) -0.21661(11) 0.0256(4) Uani 1 1 d .
C13 C 0.99946(16) 0.12711(11) -0.19661(11) 0.0263(4) Uani 1 1 d .
H13A H 1.0485 0.1483 -0.2329 0.032 Uiso 1 1 calc R
C14 C 0.98435(15) 0.17168(11) -0.12524(11) 0.0218(4) Uani 1 1 d .
C15 C 0.91241(15) 0.13881(10) -0.07346(10) 0.0187(4) Uani 1 1 d .
C16 C 0.78651(18) 0.02685(12) -0.02941(11) 0.0317(5) Uani 1 1 d .
H16A H 0.7480 -0.0224 -0.0553 0.048 Uiso 1 1 calc R
H16B H 0.7274 0.0664 -0.0197 0.048 Uiso 1 1 calc R
H16C H 0.8363 0.0131 0.0254 0.048 Uiso 1 1 calc R
C17 C 0.9579(2) 0.00740(13) -0.29644(11) 0.0396(6) Uani 1 1 d .
H17A H 1.0268 0.0272 -0.3174 0.059 Uiso 1 1 calc R
H17B H 0.8883 0.0161 -0.3405 0.059 Uiso 1 1 calc R
H17C H 0.9669 -0.0508 -0.2836 0.059 Uiso 1 1 calc R
C18 C 1.04149(17) 0.25306(11) -0.10672(12) 0.0291(5) Uani 1 1 d .
H18A H 1.0691 0.2587 -0.0449 0.044 Uiso 1 1 calc R
H18B H 0.9850 0.2962 -0.1267 0.044 Uiso 1 1 calc R
H18C H 1.1077 0.2575 -0.1365 0.044 Uiso 1 1 calc R
C19 C 0.56778(16) 0.20221(11) 0.02647(10) 0.0220(4) Uani 1 1 d .
H19A H 0.6321 0.1803 0.0653 0.026 Uiso 1 1 calc R
C20 C 0.45607(17) 0.17891(11) 0.03455(11) 0.0259(4) Uani 1 1 d .
H20A H 0.4453 0.1422 0.0786 0.031 Uiso 1 1 calc R
C21 C 0.36086(16) 0.20869(11) -0.02095(11) 0.0251(4) Uani 1 1 d .
H21A H 0.2842 0.1928 -0.0156 0.030 Uiso 1 1 calc R
C22 C 0.37826(16) 0.26199(11) -0.08464(11) 0.0232(4) Uani 1 1 d .
H22A H 0.3133 0.2830 -0.1236 0.028 Uiso 1 1 calc R
C23 C 0.48997(16) 0.28481(10) -0.09174(10) 0.0198(4) Uani 1 1 d .
H23A H 0.4998 0.3214 -0.1362 0.024 Uiso 1 1 calc R
C24 C 0.58975(15) 0.25638(10) -0.03610(10) 0.0176(4) Uani 1 1 d .
C25 C 0.65077(16) 0.43221(11) 0.00104(10) 0.0201(4) Uani 1 1 d .
H25A H 0.5815 0.4063 0.0106 0.024 Uiso 1 1 calc R
C26 C 0.66368(16) 0.51509(10) 0.01743(10) 0.0219(4) Uani 1 1 d .
H26A H 0.6048 0.5442 0.0388 0.026 Uiso 1 1 calc R
C27 C 0.76186(17) 0.55495(11) 0.00261(10) 0.0243(4) Uani 1 1 d .
H27A H 0.7703 0.6118 0.0122 0.029 Uiso 1 1 calc R
C28 C 0.84766(17) 0.51126(11) -0.02635(11) 0.0249(4) Uani 1 1 d .
H28A H 0.9156 0.5381 -0.0371 0.030 Uiso 1 1 calc R
C29 C 0.83493(16) 0.42798(11) -0.03983(10) 0.0222(4) Uani 1 1 d .
H29A H 0.8969 0.3988 -0.0572 0.027 Uiso 1 1 calc R
C30 C 0.73491(15) 0.38523(10) -0.02890(10) 0.0184(4) Uani 1 1 d .
C31 C 0.76173(15) 0.32198(11) -0.20846(10) 0.0221(4) Uani 1 1 d .
H31A H 0.7846 0.3752 -0.1889 0.027 Uiso 1 1 calc R
C32 C 0.76709(17) 0.30152(12) -0.29236(11) 0.0265(4) Uani 1 1 d .
H32A H 0.7940 0.3403 -0.3286 0.032 Uiso 1 1 calc R
C33 C 0.73352(16) 0.22518(11) -0.32358(11) 0.0258(4) Uani 1 1 d .
H33A H 0.7396 0.2103 -0.3804 0.031 Uiso 1 1 calc R
C34 C 0.69092(16) 0.17081(11) -0.27072(11) 0.0242(4) Uani 1 1 d .
H34A H 0.6651 0.1186 -0.2917 0.029 Uiso 1 1 calc R
C35 C 0.68576(15) 0.19221(10) -0.18740(10) 0.0201(4) Uani 1 1 d .
H35A H 0.6547 0.1540 -0.1527 0.024 Uiso 1 1 calc R
C36 C 0.72411(15) 0.26768(10) -0.15135(10) 0.0172(4) Uani 1 1 d .

loop_
_atom_site_aniso_label
_atom_site_aniso_U_11
_atom_site_aniso_U_22
_atom_site_aniso_U_33
_atom_site_aniso_U_23
_atom_site_aniso_U_13
_atom_site_aniso_U_12
B1 0.0151(10) 0.0176(10) 0.0191(9) 0.0013(8) 0.0019(8) 0.0020(10)
N1 0.0328(10) 0.0214(8) 0.0211(8) -0.0056(6) -0.0003(7) 0.0066(8)
N2 0.0199(8) 0.0173(7) 0.0186(7) -0.0015(6) 0.0018(6) 0.0013(7)
N3 0.0190(8) 0.0168(7) 0.0201(7) -0.0019(6) 0.0000(6) 0.0023(7)
C1 0.0436(13) 0.0189(9) 0.0213(9) -0.0045(7) 0.0011(9) 0.0006(10)
C2 0.0716(18) 0.0330(12) 0.0328(11) -0.0039(9) 0.0075(11) -0.0190(13)
C3 0.0761(19) 0.0314(12) 0.0355(12) -0.0116(9) -0.0118(12) 0.0203(13)
C4 0.0465(13) 0.0262(10) 0.0231(9) -0.0037(8) -0.0002(9) 0.0021(11)
C5 0.0270(11) 0.0214(9) 0.0237(9) -0.0028(7) 0.0043(8) -0.0004(9)
C6 0.0230(10) 0.0204(9) 0.0175(8) -0.0018(7) 0.0053(8) 0.0009(9)
C7 0.0165(9) 0.0137(8) 0.0186(8) -0.0005(7) 0.0039(7) -0.0024(8)
C8 0.0248(10) 0.0229(9) 0.0206(9) 0.0001(8) -0.0049(8) 0.0038(9)
C9 0.0229(10) 0.0223(10) 0.0256(9) -0.0002(8) -0.0033(8) 0.0072(9)
C10 0.0234(10) 0.0168(9) 0.0238(9) 0.0019(7) 0.0021(8) 0.0047(9)
C11 0.0281(11) 0.0174(9) 0.0257(9) -0.0040(8) -0.0028(8) 0.0034(9)
C12 0.0250(10) 0.0265(10) 0.0239(9) -0.0038(8) 0.0009(8) 0.0093(10)
C13 0.0218(10) 0.0320(11) 0.0263(10) 0.0025(8) 0.0079(8) 0.0046(10)
C14 0.0151(9) 0.0227(10) 0.0264(9) 0.0013(8) 0.0010(8) 0.0029(9)
C15 0.0180(9) 0.0191(9) 0.0180(8) -0.0018(7) 0.0009(7) 0.0066(9)
C16 0.0402(13) 0.0232(10) 0.0321(10) 0.0004(8) 0.0079(9) -0.0060(11)
C17 0.0463(14) 0.0427(13) 0.0287(10) -0.0111(9) 0.0042(10) 0.0105(12)
C18 0.0215(10) 0.0285(11) 0.0377(11) -0.0018(9) 0.0062(9) -0.0036(10)
C19 0.0210(10) 0.0234(10) 0.0209(9) 0.0023(7) 0.0021(8) 0.0024(9)
C20 0.0263(11) 0.0272(10) 0.0262(9) 0.0059(8) 0.0100(8) -0.0001(10)
C21 0.0189(10) 0.0254(10) 0.0324(10) -0.0013(8) 0.0083(8) -0.0018(9)
C22 0.0192(10) 0.0232(10) 0.0258(9) 0.0000(8) 0.0009(8) 0.0020(9)
C23 0.0223(10) 0.0184(9) 0.0192(8) 0.0018(7) 0.0049(8) -0.0001(9)
C24 0.0194(9) 0.0168(9) 0.0169(8) -0.0038(7) 0.0041(7) 0.0007(9)
C25 0.0185(9) 0.0215(9) 0.0196(8) 0.0005(7) 0.0016(7) 0.0018(9)
C26 0.0248(10) 0.0205(10) 0.0192(9) -0.0022(7) 0.0013(8) 0.0061(10)
C27 0.0286(11) 0.0164(9) 0.0262(9) -0.0001(7) 0.0004(8) 0.0002(10)
C28 0.0223(10) 0.0229(10) 0.0287(10) 0.0010(8) 0.0026(8) -0.0051(10)
C29 0.0204(10) 0.0205(9) 0.0257(9) -0.0004(7) 0.0040(8) 0.0024(9)
C30 0.0186(9) 0.0203(9) 0.0155(8) 0.0013(7) 0.0014(7) 0.0013(9)
C31 0.0210(10) 0.0216(9) 0.0239(9) 0.0007(7) 0.0050(8) 0.0020(9)
C32 0.0282(11) 0.0297(10) 0.0231(9) 0.0056(8) 0.0086(8) 0.0017(10)
C33 0.0253(11) 0.0340(11) 0.0179(9) -0.0011(8) 0.0030(8) 0.0061(10)
C34 0.0214(10) 0.0252(10) 0.0245(9) -0.0049(8) 0.0002(8) 0.0008(9)
C35 0.0168(9) 0.0211(9) 0.0220(9) 0.0019(7) 0.0024(7) 0.0021(9)
C36 0.0119(8) 0.0196(9) 0.0200(8) 0.0013(7) 0.0029(7) 0.0032(8)

loop_
_atom_type_symbol
_atom_type_description
_atom_type_scat_dispersion_real
_atom_type_scat_dispersion_imag
_atom_type_scat_source
C C 0.0033 0.0016 'International Tables Vol C Tables 4.2.6.8 and 6.1.1.4'
H H 0.0000 0.0000 'International Tables Vol C Tables 4.2.6.8 and 6.1.1.4'
B B 0.0013 0.0007 'International Tables Vol C Tables 4.2.6.8 and 6.1.1.4'
N N 0.0061 0.0033 'International Tables Vol C Tables 4.2.6.8 and 6.1.1.4'

loop_
_geom_angle_atom_site_label_1
_geom_angle_atom_site_label_2
_geom_angle_atom_site_label_3
_geom_angle
C24 B1 C36 106.57(13)
C24 B1 C30 110.79(14)
C36 B1 C30 111.72(14)
C24 B1 C7 109.18(14)
C36 B1 C7 112.09(14)
C30 B1 C7 106.52(13)
C5 N1 C1 116.29(15)
C7 N2 C8 111.64(14)
C7 N2 C6 127.35(14)
C8 N2 C6 120.99(13)
C7 N3 C9 111.09(13)
C7 N3 C15 130.17(13)
C9 N3 C15 118.63(14)
N1 C1 C4 108.54(15)
N1 C1 C3 105.18(16)
C4 C1 C3 109.53(16)
N1 C1 C2 112.95(15)
C4 C1 C2 110.56(18)
C3 C1 C2 109.91(17)
N1 C5 C6 108.11(15)
N2 C6 C5 110.88(14)
N3 C7 N2 103.46(13)
N3 C7 B1 131.50(14)
N2 C7 B1 125.04(14)
C9 C8 N2 106.67(14)
C8 C9 N3 107.13(16)
C11 C10 C15 116.95(16)
C11 C10 C16 121.04(16)
C15 C10 C16 122.00(16)
C10 C11 C12 122.35(17)
C13 C12 C11 118.16(16)
C13 C12 C17 121.51(18)
C11 C12 C17 120.32(17)
C12 C13 C14 122.19(17)
C13 C14 C15 117.35(16)
C13 C14 C18 120.84(16)
C15 C14 C18 121.79(16)
C14 C15 C10 122.92(16)
C14 C15 N3 119.09(15)
C10 C15 N3 117.75(15)
C20 C19 C24 122.82(17)
C21 C20 C19 120.31(17)
C20 C21 C22 119.01(18)
C21 C22 C23 120.02(17)
C22 C23 C24 122.92(16)
C19 C24 C23 114.90(16)
C19 C24 B1 126.48(15)
C23 C24 B1 118.61(14)
C26 C25 C30 123.09(17)
C27 C26 C25 119.97(18)
C26 C27 C28 119.14(17)
C27 C28 C29 120.10(18)
C28 C29 C30 122.92(17)
C25 C30 C29 114.68(15)
C25 C30 B1 122.84(16)
C29 C30 B1 122.47(16)
C32 C31 C36 122.85(17)
C33 C32 C31 120.40(17)
C34 C33 C32 118.76(16)
C33 C34 C35 120.10(16)
C34 C35 C36 123.28(16)
C31 C36 C35 114.46(15)
C31 C36 B1 125.43(15)
C35 C36 B1 120.06(15)

loop_
_geom_bond_atom_site_label_1
_geom_bond_atom_site_label_2
_geom_bond_distance
B1 C24 1.631(3)
B1 C36 1.644(2)
B1 C30 1.651(3)
B1 C7 1.666(3)
N1 C5 1.453(2)
N1 C1 1.478(2)
N2 C7 1.3618(19)
N2 C8 1.376(2)
N2 C6 1.464(2)
N3 C7 1.360(2)
N3 C9 1.383(2)
N3 C15 1.447(2)
C1 C4 1.520(2)
C1 C3 1.521(3)
C1 C2 1.530(3)
C5 C6 1.517(2)
C8 C9 1.334(2)
C10 C11 1.387(2)
C10 C15 1.393(2)
C10 C16 1.502(3)
C11 C12 1.388(3)
C12 C13 1.383(3)
C12 C17 1.501(2)
C13 C14 1.387(2)
C14 C15 1.388(2)
C14 C18 1.500(2)
C19 C20 1.387(2)
C19 C24 1.392(2)
C20 C21 1.375(3)
C21 C22 1.381(2)
C22 C23 1.381(2)
C23 C24 1.405(2)
C25 C26 1.390(2)
C25 C30 1.399(2)
C26 C27 1.377(3)
C27 C28 1.378(3)
C28 C29 1.390(2)
C29 C30 1.400(2)
C31 C32 1.386(2)
C31 C36 1.399(2)
C32 C33 1.380(3)
C33 C34 1.380(2)
C34 C35 1.381(2)
C35 C36 1.405(2)

loop_
_geom_torsion_atom_site_label_1
_geom_torsion_atom_site_label_2
_geom_torsion_atom_site_label_3
_geom_torsion_atom_site_label_4
_geom_torsion
C5 N1 C1 C4 -77.2(2)
C5 N1 C1 C3 165.67(16)
C5 N1 C1 C2 45.8(2)
C1 N1 C5 C6 167.68(14)
C7 N2 C6 C5 -110.79(18)
C8 N2 C6 C5 67.88(19)
N1 C5 C6 N2 166.14(13)
C9 N3 C7 N2 -0.97(18)
C15 N3 C7 N2 175.30(16)
C9 N3 C7 B1 178.29(17)
C15 N3 C7 B1 -5.4(3)
C8 N2 C7 N3 1.25(18)
C6 N2 C7 N3 -179.98(15)
C8 N2 C7 B1 -178.07(15)
C6 N2 C7 B1 0.7(3)
C24 B1 C7 N3 110.35(19)
C36 B1 C7 N3 -7.5(3)
C30 B1 C7 N3 -129.97(18)
C24 B1 C7 N2 -70.5(2)
C36 B1 C7 N2 171.64(15)
C30 B1 C7 N2 49.2(2)
C7 N2 C8 C9 -1.1(2)
C6 N2 C8 C9 -179.94(15)
N2 C8 C9 N3 0.4(2)
C7 N3 C9 C8 0.3(2)
C15 N3 C9 C8 -176.41(15)
C15 C10 C11 C12 1.7(3)
C16 C10 C11 C12 -178.92(17)
C10 C11 C12 C13 0.8(3)
C10 C11 C12 C17 -177.86(17)
C11 C12 C13 C14 -1.8(3)
C17 C12 C13 C14 176.87(17)
C12 C13 C14 C15 0.2(3)
C12 C13 C14 C18 -178.29(17)
C13 C14 C15 C10 2.5(3)
C18 C14 C15 C10 -179.03(16)
C13 C14 C15 N3 176.71(15)
C18 C14 C15 N3 -4.8(2)
C11 C10 C15 C14 -3.4(3)
C16 C10 C15 C14 177.19(16)
C11 C10 C15 N3 -177.67(15)
C16 C10 C15 N3 2.9(2)
C7 N3 C15 C14 90.3(2)
C9 N3 C15 C14 -93.61(19)
C7 N3 C15 C10 -95.2(2)
C9 N3 C15 C10 80.9(2)
C24 C19 C20 C21 0.7(3)
C19 C20 C21 C22 0.0(3)
C20 C21 C22 C23 -0.2(3)
C21 C22 C23 C24 -0.3(3)
C20 C19 C24 C23 -1.1(2)
C20 C19 C24 B1 -179.94(16)
C22 C23 C24 C19 0.9(2)
C22 C23 C24 B1 179.85(15)
C36 B1 C24 C19 125.25(17)
C30 B1 C24 C19 -113.02(18)
C7 B1 C24 C19 4.0(2)
C36 B1 C24 C23 -53.61(19)
C30 B1 C24 C23 68.13(18)
C7 B1 C24 C23 -174.87(14)
C30 C25 C26 C27 1.3(2)
C25 C26 C27 C28 -1.7(2)
C26 C27 C28 C29 -0.3(2)
C27 C28 C29 C30 2.9(3)
C26 C25 C30 C29 1.1(2)
C26 C25 C30 B1 -178.24(15)
C28 C29 C30 C25 -3.1(2)
C28 C29 C30 B1 176.15(15)
C24 B1 C30 C25 2.1(2)
C36 B1 C30 C25 120.75(16)
C7 B1 C30 C25 -116.54(16)
C24 B1 C30 C29 -177.15(14)
C36 B1 C30 C29 -58.5(2)
C7 B1 C30 C29 64.23(19)
C36 C31 C32 C33 0.7(3)
C31 C32 C33 C34 2.2(3)
C32 C33 C34 C35 -2.0(3)
C33 C34 C35 C36 -1.1(3)
C32 C31 C36 C35 -3.5(2)
C32 C31 C36 B1 179.04(16)
C34 C35 C36 C31 3.8(2)
C34 C35 C36 B1 -178.64(16)
C24 B1 C36 C31 132.76(17)
C30 B1 C36 C31 11.6(2)
C7 B1 C36 C31 -107.86(19)
C24 B1 C36 C35 -44.6(2)
C30 B1 C36 C35 -165.71(15)
C7 B1 C36 C35 74.8(2)

loop_
_cod_related_entry_id
_cod_related_entry_database
_cod_related_entry_code
1 ChemSpider 30659713
